data_7134894
loop_
_publ_author_name
'Becker, Jens-Georg'
'Sundaresan, Sriram'
'Carrella, Luca M.'
'Rentschler, Eva'

_publ_section_title
;
 Chirality without compromise: identical spin crossover behavior between
 the racemate and the enantiopure Fe(II) complexes.
;
_journal_issue 71
_journal_name_full 'Chemical communications (Cambridge, England)'
_journal_page_first 13389
_journal_page_last 13392
_journal_paper_doi 10.1039/d5cc03779d
_journal_volume 61
_journal_year 2025
_chemical_absolute_configuration syn
_chemical_formula_moiety '2(C28 H29 B2 Fe N7 O), C2 H3 N'
_chemical_formula_sum 'C58 H61 B4 Fe2 N15 O2'
_chemical_formula_weight 1155.15
_space_group_crystal_system monoclinic
_space_group_IT_number 4
_space_group_name_Hall 'P 2yb'
_space_group_name_H-M_alt 'P 1 21 1'
_atom_sites_solution_hydrogens mixed
_audit_creation_date 2025-04-16
_audit_creation_method
;
Olex2 1.5
(compiled 2025.04.05 svn.rf049d14d for OlexSys, GUI svn.r7205)
;
_audit_update_record
;
2025-06-26 deposited with the CCDC.	2025-07-24 downloaded from the CCDC.
;
_cell_angle_alpha 90
_cell_angle_beta 94.564(2)
_cell_angle_gamma 90
_cell_formula_units_Z 2
_cell_length_a 12.5324(2)
_cell_length_b 17.6041(3)
_cell_length_c 13.3803(3)
_cell_measurement_reflns_used 45962
_cell_measurement_temperature 220
_cell_measurement_theta_max 32.42
_cell_measurement_theta_min 2.14
_cell_volume 2942.62(10)
_computing_cell_refinement
;
X-Area Recipe 2.0.2 (STOE, 2024)
;
_computing_data_collection
;
X-Area Pilatus3_SV 1.31.194.0 (STOE, 2023)
;
_computing_data_reduction
;
X-Area Integrate 2.5.18.0 (STOE, 2024)
X-Area LANA 2.8.4 (STOE, 2024)
;
_computing_molecular_graphics 'Olex2 1.5 (Dolomanov et al., 2009)'
_computing_publication_material 'Olex2 1.5 (Dolomanov et al., 2009)'
_computing_structure_refinement 'SHELXL 2018/3 (Sheldrick, 2015)'
_computing_structure_solution 'SHELXT 2018/2 (Sheldrick, 2018)'
_diffrn_ambient_temperature 223.00
_diffrn_detector_area_resol_mean 13.33
_diffrn_measured_fraction_theta_full 0.999
_diffrn_measured_fraction_theta_max 0.897
_diffrn_measurement_details
;
 2500 frames, detector distance = 60 mm
;
_diffrn_measurement_device 'Eulerian 4-circle diffractometer'
_diffrn_measurement_device_type 'STOE STADIVARI'
_diffrn_measurement_method 'rotation method, \w scans'
_diffrn_radiation_type MoK\a
_diffrn_radiation_wavelength 0.71073
_diffrn_reflns_av_R_equivalents 0.0203
_diffrn_reflns_av_unetI/netI 0.0205
_diffrn_reflns_Laue_measured_fraction_full 0.999
_diffrn_reflns_Laue_measured_fraction_max 0.897
_diffrn_reflns_limit_h_max 18
_diffrn_reflns_limit_h_min -16
_diffrn_reflns_limit_k_max 25
_diffrn_reflns_limit_k_min -25
_diffrn_reflns_limit_l_max 18
_diffrn_reflns_limit_l_min -20
_diffrn_reflns_number 57456
_diffrn_reflns_point_group_measured_fraction_full 0.999
_diffrn_reflns_point_group_measured_fraction_max 0.850
_diffrn_reflns_theta_full 25.242
_diffrn_reflns_theta_max 32.624
_diffrn_reflns_theta_min 2.143
_exptl_absorpt_coefficient_mu 0.549
_exptl_absorpt_correction_T_max 0.7751
_exptl_absorpt_correction_T_min 0.5413
_exptl_absorpt_correction_type multi-scan
_exptl_absorpt_process_details
;
STOE X-Red32, absorption correction by Gaussian integration, analogous to
P. Coppens in: F. R. Ahmed (Editor), "Crystallographic Computing", Munksgaard,
Copenhagen (1970), 255 - 270. Afterwards scaling of reflection intensities was
performed within STOE LANA. J. Koziskova, F. Hahn, J. Richter, J. Kozisek, Acta
Chimica Slovaca, vol. 9, no. 2, 2016, pp. 136 - 140.
Finally a spherical absorption correction was done within STOE LANA.
;
_exptl_crystal_colour yellow
_exptl_crystal_colour_primary yellow
_exptl_crystal_density_diffrn 1.304
_exptl_crystal_density_method 'not measured'
_exptl_crystal_description block
_exptl_crystal_F_000 1204
_exptl_crystal_size_max 0.36
_exptl_crystal_size_mid 0.257
_exptl_crystal_size_min 0.13
_exptl_crystal_size_rad 0.170
_refine_diff_density_max 0.311
_refine_diff_density_min -0.506
_refine_diff_density_rms 0.049
_refine_ls_abs_structure_details
;
 Refined as an inversion twin.
;
_refine_ls_abs_structure_Flack 0.020(18)
_refine_ls_extinction_method none
_refine_ls_goodness_of_fit_ref 1.041
_refine_ls_hydrogen_treatment constr
_refine_ls_matrix_type full
_refine_ls_number_parameters 946
_refine_ls_number_reflns 18295
_refine_ls_number_restraints 1086
_refine_ls_restrained_S_all 1.025
_refine_ls_R_factor_all 0.0631
_refine_ls_R_factor_gt 0.0515
_refine_ls_shift/su_max 0.000
_refine_ls_shift/su_mean 0.000
_refine_ls_structure_factor_coef Fsqd
_refine_ls_weighting_details 'w=1/[\s^2^(Fo^2^)+(0.0810P)^2^+0.8574P] where P=(Fo^2^+2Fc^2^)/3'
_refine_ls_weighting_scheme calc
_refine_ls_wR_factor_gt 0.1397
_refine_ls_wR_factor_ref 0.1502
_reflns_Friedel_coverage 0.842
_reflns_Friedel_fraction_full 1.000
_reflns_Friedel_fraction_max 0.799
_reflns_number_gt 15064
_reflns_number_total 18295
_reflns_threshold_expression 'I > 2\s(I)'
_cod_data_source_file d5cc03779d2.cif
_cod_data_source_block jgb-mh-026_220k_3d
_cod_depositor_comments 'Adding full bibliography for 7134889--7134894.cif.'
_cod_database_code 7134894
_shelx_shelxl_version_number 2018/3
_shelx_space_group_comment
;
The symmetry employed for this shelxl refinement is uniquely defined
by the following loop, which should always be used as a source of
symmetry information in preference to the above space-group names.
They are only intended as comments.
;
_olex2_refinement_description
;
1. Twinned data refinement
 Scales: 0.980(18)
 0.020(18)
2. Fixed Uiso
 At 1.2 times of:
  All C(H) groups, All C(H,H) groups, All C(H,H,H,H) groups
 At 1.5 times of:
  All B(H,H,H) groups, All C(H,H,H) groups
3. Restrained distances
 C57-C58 = C57A-C58A
 1.48 with sigma of 0.01
 N15-C57 = N15A-C57A
 1.14 with sigma of 0.01
 C21-C22 \\sim C21-C22A
 with sigma of 0.02
4. Rigid bond restraints
 C22, C22A, C23A, C23, C24, C24A, C25, C25A, C26, C26A, N5, N5A
 with sigma for 1-2 distances of 0.01 and sigma for 1-3 distances of 0.01
5. Uiso/Uaniso restraints and constraints
C38 \\sim C38A \\sim C29 \\sim C29A \\sim C37 \\sim C37A \\sim C36A \\sim C30
\\sim C30A \\sim C31A \\sim C36 \\sim C35 \\sim C35A \\sim C31 \\sim C34A \\sim
C32 \\sim C33 \\sim C33A \\sim C34 \\sim C32A: within 1.7A with sigma of 0.04
and sigma for terminal atoms of 0.08 within 1.7A
C10 \\sim C10A \\sim C9A \\sim C1 \\sim C1A \\sim C9 \\sim C8 \\sim C2A \\sim
C2 \\sim C8A \\sim C7A \\sim C7 \\sim C3A \\sim C6 \\sim C4A \\sim C5A \\sim C5
\\sim C6A \\sim C4 \\sim C3: within 1.7A with sigma of 0.04 and sigma for
terminal atoms of 0.08 within 1.7A
C22A \\sim C22 \\sim N5 \\sim N5A \\sim C26A \\sim C26 \\sim C25A \\sim C25
\\sim C24A \\sim C24 \\sim C23A \\sim C23: within 1.7A with sigma of 0.04 and
sigma for terminal atoms of 0.08 within 1.7A
Uanis(C38) \\sim Ueq, Uanis(C38A) \\sim Ueq, Uanis(C29) \\sim Ueq, Uanis(C29A)
\\sim Ueq, Uanis(C37) \\sim Ueq, Uanis(C37A) \\sim Ueq, Uanis(C36A) \\sim Ueq,
Uanis(C30) \\sim Ueq, Uanis(C30A) \\sim Ueq, Uanis(C31A) \\sim Ueq, Uanis(C36)
\\sim Ueq, Uanis(C35) \\sim Ueq, Uanis(C35A) \\sim Ueq, Uanis(C31) \\sim Ueq,
Uanis(C34A) \\sim Ueq, Uanis(C32) \\sim Ueq, Uanis(C33) \\sim Ueq, Uanis(C33A)
\\sim Ueq, Uanis(C34) \\sim Ueq, Uanis(C32A) \\sim Ueq: with sigma of 0.01 and
sigma for terminal atoms of 0.02
Uanis(C10) \\sim Ueq, Uanis(C10A) \\sim Ueq, Uanis(C9A) \\sim Ueq, Uanis(C1)
\\sim Ueq, Uanis(C1A) \\sim Ueq, Uanis(C9) \\sim Ueq, Uanis(C8) \\sim Ueq,
Uanis(C2A) \\sim Ueq, Uanis(C2) \\sim Ueq, Uanis(C8A) \\sim Ueq, Uanis(C7A)
\\sim Ueq, Uanis(C7) \\sim Ueq, Uanis(C3A) \\sim Ueq, Uanis(C6) \\sim Ueq,
Uanis(C4A) \\sim Ueq, Uanis(C5A) \\sim Ueq, Uanis(C5) \\sim Ueq, Uanis(C6A)
\\sim Ueq, Uanis(C4) \\sim Ueq, Uanis(C3) \\sim Ueq: with sigma of 0.01 and
sigma for terminal atoms of 0.02
Uanis(C22) \\sim Ueq, Uanis(C22A) \\sim Ueq, Uanis(C23A) \\sim Ueq, Uanis(C23)
\\sim Ueq, Uanis(C24) \\sim Ueq, Uanis(C24A) \\sim Ueq, Uanis(C25) \\sim Ueq,
Uanis(C25A) \\sim Ueq, Uanis(C26) \\sim Ueq, Uanis(C26A) \\sim Ueq, Uanis(N5A)
\\sim Ueq, Uanis(N5) \\sim Ueq: with sigma of 0.01 and sigma for terminal atoms
of 0.02
Uiso(C58) = Uiso(C58A)
Uiso(N15) = Uiso(N15A)
Uiso(C57) = Uiso(C57A)
6. Others
 Sof(C1A)=Sof(H1A)=Sof(C2A)=Sof(C3A)=Sof(H3A)=Sof(C4A)=Sof(H4A)=Sof(C5A)=
 Sof(H5A)=Sof(C6A)=Sof(H6A)=Sof(C7A)=Sof(C8A)=Sof(H8A)=Sof(C9A)=Sof(H9A)=
 Sof(C10A)=1-FVAR(1)
 Sof(C1)=Sof(H1)=Sof(C2)=Sof(C3)=Sof(H3)=Sof(C4)=Sof(H4)=Sof(C5)=Sof(H5)=
 Sof(C6)=Sof(H6)=Sof(C7)=Sof(C8)=Sof(H8)=Sof(C9)=Sof(H9)=Sof(C10)=FVAR(1)
 Sof(C29A)=Sof(H29A)=Sof(C30A)=Sof(C31A)=Sof(H31A)=Sof(C32A)=Sof(H32A)=
 Sof(C33A)=Sof(H33A)=Sof(C34A)=Sof(H34A)=Sof(C35A)=Sof(C36A)=Sof(H36A)=
 Sof(C37A)=Sof(H37A)=Sof(C38A)=1-FVAR(2)
 Sof(C29)=Sof(H29)=Sof(C30)=Sof(C31)=Sof(H31)=Sof(C32)=Sof(H32)=Sof(C33)=
 Sof(H33)=Sof(C34)=Sof(H34)=Sof(C35)=Sof(C36)=Sof(H36)=Sof(C37)=Sof(H37)=
 Sof(C38)=FVAR(2)
 Sof(H21C)=Sof(H21D)=Sof(C22A)=Sof(C23A)=Sof(H23A)=Sof(C24A)=Sof(H24A)=
 Sof(C25A)=Sof(H25A)=Sof(C26A)=Sof(H26A)=Sof(N5)=1-FVAR(3)
 Sof(H21A)=Sof(H21B)=Sof(C22)=Sof(C23)=Sof(H23)=Sof(C24)=Sof(H24)=Sof(C25)=
 Sof(H25)=Sof(C26)=Sof(H26)=Sof(N5A)=FVAR(3)
 Sof(N15A)=Sof(C57A)=Sof(C58A)=Sof(H58D)=Sof(H58E)=Sof(H58F)=1-FVAR(4)
 Sof(N15)=Sof(C57)=Sof(C58)=Sof(H58A)=Sof(H58B)=Sof(H58C)=FVAR(4)
7.a Riding coordinates:
 C58A(H58D,H58E,H58F)
7.b Ternary CH refined with riding coordinates:
 C13(H13), C41(H41)
7.c Secondary CH2 refined with riding coordinates:
 C15(H15A,H15B), C21(H21A,H21B), C21(H21C,H21D), C43(H43A,H43B), C49(H49A,H49B)
7.d Aromatic/amide H refined with riding coordinates:
 C1(H1), C3(H3), C4(H4), C5(H5), C6(H6), C8(H8), C9(H9), C1A(H1A), C3A(H3A),
 C4A(H4A), C5A(H5A), C6A(H6A), C8A(H8A), C9A(H9A), C17(H17), C18(H18), C19(H19),
  C20(H20), C23(H23), C24(H24), C25(H25), C26(H26), C23A(H23A), C24A(H24A),
 C25A(H25A), C26A(H26A), C29(H29), C31(H31), C32(H32), C33(H33), C34(H34),
 C36(H36), C37(H37), C29A(H29A), C31A(H31A), C32A(H32A), C33A(H33A), C34A(H34A),
  C36A(H36A), C37A(H37A), C45(H45), C46(H46), C47(H47), C48(H48), C51(H51),
 C52(H52), C53(H53), C54(H54)
7.e Fitted hexagon refined as free rotating group:
 C22(C23,C24,C25,C26,N5A), C22A(C23A,C24A,C25A,C26A,N5)
7.f Idealised Me refined as rotating group:
 C14(H14A,H14B,H14C), B1(H1B,H1C,H1D), B2(H2A,H2B,H2C), C42(H42A,H42B,H42C),
 B3(H3B,H3C,H3D), B4(H4B,H4C,H4D), C58(H58A,H58B,H58C)
;
_olex2_submission_special_instructions 'No special instructions were received'

loop_
_space_group_symop_operation_xyz
'x, y, z'
'-x, y+1/2, -z'

loop_
_atom_site_label
_atom_site_type_symbol
_atom_site_fract_x
_atom_site_fract_y
_atom_site_fract_z
_atom_site_U_iso_or_equiv
_atom_site_adp_type
_atom_site_occupancy
_atom_site_site_symmetry_order
_atom_site_calc_flag
_atom_site_refinement_flags_posn
_atom_site_refinement_flags_adp
_atom_site_refinement_flags_occupancy
_atom_site_disorder_assembly
_atom_site_disorder_group
Fe1 Fe 0.68664(4) 0.34299(2) 0.74147(4) 0.03955(13) Uani 1 1 d . . . . .
O1 O 0.5816(3) 0.4281(2) 0.4551(2) 0.0531(7) Uani 1 1 d . . . . .
N1 N 0.7204(3) 0.4668(2) 0.5533(3) 0.0529(9) Uani 1 1 d . . . . .
N2 N 0.6712(3) 0.4055(2) 0.5988(3) 0.0443(7) Uani 1 1 d . . . . .
N3 N 0.5401(2) 0.28737(19) 0.6547(3) 0.0404(7) Uani 1 1 d . . . . .
N4 N 0.5529(3) 0.4050(2) 0.7887(3) 0.0429(7) Uani 1 1 d . . . . .
N6 N 0.6729(3) 0.2691(2) 0.8670(3) 0.0537(9) Uani 1 1 d . . . . .
N7 N 0.8293(3) 0.3910(3) 0.8006(3) 0.0570(10) Uani 1 1 d . . . . .
C1 C 0.6424(5) 0.5437(4) 0.3108(6) 0.0460(16) Uani 0.629(7) 1 d . U P A 1
H1 H 0.589781 0.507377 0.291477 0.055 Uiso 0.629(7) 1 calc R U P A 1
C2 C 0.6678(9) 0.6020(6) 0.2416(7) 0.048(2) Uani 0.629(7) 1 d . U P A 1
C3 C 0.6152(6) 0.6063(5) 0.1458(6) 0.0562(18) Uani 0.629(7) 1 d . U P A 1
H3 H 0.561930 0.570544 0.126164 0.067 Uiso 0.629(7) 1 calc R U P A 1
C4 C 0.6402(8) 0.6618(6) 0.0801(7) 0.070(3) Uani 0.629(7) 1 d . U P A 1
H4 H 0.604825 0.663988 0.015493 0.085 Uiso 0.629(7) 1 calc R U P A 1
C5 C 0.7201(9) 0.7162(8) 0.1103(9) 0.058(3) Uani 0.629(7) 1 d . U P A 1
H5 H 0.735567 0.754838 0.065147 0.070 Uiso 0.629(7) 1 calc R U P A 1
C6 C 0.7753(7) 0.7146(6) 0.2022(7) 0.057(2) Uani 0.629(7) 1 d . U P A 1
H6 H 0.829388 0.750203 0.220062 0.069 Uiso 0.629(7) 1 calc R U P A 1
C7 C 0.7470(6) 0.6549(5) 0.2727(7) 0.0481(18) Uani 0.629(7) 1 d . U P A 1
C8 C 0.7947(6) 0.6532(4) 0.3706(6) 0.0531(18) Uani 0.629(7) 1 d . U P A 1
H8 H 0.844383 0.691077 0.391589 0.064 Uiso 0.629(7) 1 calc R U P A 1
C9 C 0.7710(6) 0.5980(5) 0.4363(6) 0.0549(18) Uani 0.629(7) 1 d . U P A 1
H9 H 0.804542 0.597154 0.501657 0.066 Uiso 0.629(7) 1 calc R U P A 1
C10 C 0.6935(6) 0.5406(5) 0.4039(6) 0.0415(15) Uani 0.629(7) 1 d . U P A 1
C1A C 0.7222(9) 0.5847(8) 0.3853(10) 0.045(2) Uani 0.371(7) 1 d . U P A 2
H1A H 0.763972 0.592299 0.446017 0.054 Uiso 0.371(7) 1 calc R U P A 2
C2A C 0.7315(11) 0.6348(8) 0.3037(12) 0.048(3) Uani 0.371(7) 1 d . U P A 2
C3A C 0.8055(9) 0.6972(8) 0.3095(10) 0.053(3) Uani 0.371(7) 1 d . U P A 2
H3A H 0.846414 0.704758 0.370704 0.063 Uiso 0.371(7) 1 calc R U P A 2
C4A C 0.8207(12) 0.7456(10) 0.2345(13) 0.063(3) Uani 0.371(7) 1 d . U P A 2
H4A H 0.870286 0.785692 0.242054 0.075 Uiso 0.371(7) 1 calc R U P A 2
C5A C 0.7551(15) 0.7325(12) 0.1391(16) 0.057(4) Uani 0.371(7) 1 d . U P A 2
H5A H 0.762199 0.764487 0.083818 0.068 Uiso 0.371(7) 1 calc R U P A 2
C6A C 0.6852(14) 0.6742(10) 0.1324(12) 0.059(3) Uani 0.371(7) 1 d . U P A 2
H6A H 0.643083 0.667518 0.071695 0.071 Uiso 0.371(7) 1 calc R U P A 2
C7A C 0.6714(16) 0.6221(10) 0.2121(14) 0.049(4) Uani 0.371(7) 1 d . U P A 2
C8A C 0.5969(10) 0.5620(8) 0.2059(9) 0.051(3) Uani 0.371(7) 1 d . U P A 2
H8A H 0.551411 0.556055 0.147071 0.061 Uiso 0.371(7) 1 calc R U P A 2
C9A C 0.5893(10) 0.5120(7) 0.2837(9) 0.048(3) Uani 0.371(7) 1 d . U P A 2
H9A H 0.543367 0.469833 0.276479 0.057 Uiso 0.371(7) 1 calc R U P A 2
C10A C 0.6518(10) 0.5251(8) 0.3751(9) 0.039(2) Uani 0.371(7) 1 d . U P A 2
C11 C 0.6647(4) 0.4775(3) 0.4711(4) 0.0570(12) Uani 1 1 d . . . . .
C12 C 0.5919(3) 0.3850(2) 0.5396(3) 0.0438(8) Uani 1 1 d . . . . .
C13 C 0.5073(3) 0.3277(2) 0.5579(3) 0.0452(8) Uani 1 1 d . . . . .
H13 H 0.442276 0.357150 0.570105 0.054 Uiso 1 1 calc R U . . .
C14 C 0.4774(4) 0.2783(3) 0.4676(4) 0.0658(11) Uani 1 1 d . . . . .
H14A H 0.421511 0.243155 0.483115 0.099 Uiso 1 1 calc R U . . .
H14B H 0.539769 0.250096 0.450213 0.099 Uiso 1 1 calc R U . . .
H14C H 0.451779 0.310087 0.411470 0.099 Uiso 1 1 calc R U . . .
C15 C 0.4537(3) 0.2960(2) 0.7230(4) 0.0479(9) Uani 1 1 d . . . . .
H15A H 0.462393 0.257660 0.776150 0.058 Uiso 1 1 calc R U . . .
H15B H 0.384258 0.287550 0.685561 0.058 Uiso 1 1 calc R U . . .
C16 C 0.4558(3) 0.3735(2) 0.7688(3) 0.0442(8) Uani 1 1 d . . . . .
C17 C 0.3627(4) 0.4105(3) 0.7927(4) 0.0579(11) Uani 1 1 d . . . . .
H17 H 0.295168 0.388352 0.777157 0.069 Uiso 1 1 calc R U . . .
C18 C 0.3717(5) 0.4806(3) 0.8398(5) 0.0712(15) Uani 1 1 d . . . . .
H18 H 0.310134 0.506460 0.856948 0.085 Uiso 1 1 calc R U . . .
C19 C 0.4716(5) 0.5121(3) 0.8613(4) 0.0682(14) Uani 1 1 d . . . . .
H19 H 0.479231 0.559068 0.894521 0.082 Uiso 1 1 calc R U . . .
C20 C 0.5597(4) 0.4736(3) 0.8333(4) 0.0530(10) Uani 1 1 d . . . . .
H20 H 0.627521 0.496072 0.845835 0.064 Uiso 1 1 calc R U . . .
C21 C 0.5737(3) 0.2072(3) 0.6447(4) 0.0496(9) Uani 1 1 d D . . . .
H21A H 0.558225 0.180987 0.706519 0.059 Uiso 0.48(2) 1 calc R U P B 1
H21B H 0.527092 0.184687 0.590328 0.059 Uiso 0.48(2) 1 calc R U P B 1
H21C H 0.528969 0.182508 0.590749 0.059 Uiso 0.52(2) 1 calc R U P B 2
H21D H 0.564806 0.179805 0.707251 0.059 Uiso 0.52(2) 1 calc R U P B 2
C22 C 0.6795(5) 0.1893(6) 0.6264(10) 0.057(3) Uani 0.48(2) 1 d DG U P B 1
C23 C 0.7165(6) 0.1225(6) 0.5857(10) 0.059(3) Uani 0.48(2) 1 d G U P B 1
H23 H 0.667732 0.084435 0.563309 0.071 Uiso 0.48(2) 1 calc R U P B 1
C24 C 0.8255(6) 0.1121(7) 0.5783(11) 0.066(4) Uani 0.48(2) 1 d G U P B 1
H24 H 0.850476 0.066931 0.550829 0.079 Uiso 0.48(2) 1 calc R U P B 1
C25 C 0.8975(5) 0.1684(7) 0.6115(9) 0.068(3) Uani 0.48(2) 1 d G U P B 1
H25 H 0.971251 0.161359 0.606450 0.081 Uiso 0.48(2) 1 calc R U P B 1
C26 C 0.8606(7) 0.2352(5) 0.6521(8) 0.048(3) Uani 0.48(2) 1 d G U P B 1
H26 H 0.909282 0.273292 0.674550 0.058 Uiso 0.48(2) 1 calc R U P B 1
N5A N 0.7515(8) 0.2456(5) 0.6596(10) 0.040(2) Uani 0.48(2) 1 d G U P B 1
C22A C 0.6923(6) 0.2047(6) 0.6209(7) 0.0343(19) Uani 0.52(2) 1 d DG U P B 2
C23A C 0.7310(6) 0.1479(7) 0.5613(7) 0.057(3) Uani 0.52(2) 1 d G U P B 2
H23A H 0.684318 0.110319 0.533390 0.068 Uiso 0.52(2) 1 calc R U P B 2
C24A C 0.8386(6) 0.1465(8) 0.5431(8) 0.069(3) Uani 0.52(2) 1 d G U P B 2
H24A H 0.864758 0.108112 0.502873 0.083 Uiso 0.52(2) 1 calc R U P B 2
C25A C 0.9076(5) 0.2021(9) 0.5845(9) 0.076(3) Uani 0.52(2) 1 d G U P B 2
H25A H 0.980373 0.201164 0.572177 0.091 Uiso 0.52(2) 1 calc R U P B 2
C26A C 0.8689(7) 0.2589(7) 0.6440(9) 0.072(4) Uani 0.52(2) 1 d G U P B 2
H26A H 0.915549 0.296425 0.671998 0.086 Uiso 0.52(2) 1 calc R U P B 2
N5 N 0.7613(8) 0.2602(6) 0.6622(9) 0.049(2) Uani 0.52(2) 1 d G U P B 2
C27 C 0.6582(4) 0.2284(3) 0.9298(4) 0.0533(10) Uani 1 1 d . . . . .
C28 C 0.9102(4) 0.4066(3) 0.8383(3) 0.0504(9) Uani 1 1 d . . . . .
B1 B 0.6366(6) 0.1694(5) 1.0158(5) 0.0794(19) Uani 1 1 d . . . . .
H1B H 0.643450 0.106463 0.984505 0.119 Uiso 1 1 calc R U . . .
H1C H 0.549152 0.179235 1.042114 0.119 Uiso 1 1 calc R U . . .
H1D H 0.700984 0.178358 1.085039 0.119 Uiso 1 1 calc R U . . .
B2 B 1.0227(5) 0.4258(5) 0.8939(5) 0.0766(19) Uani 1 1 d . . . . .
H2A H 1.089126 0.385691 0.863227 0.115 Uiso 1 1 calc R U . . .
H2B H 1.019291 0.415843 0.981599 0.115 Uiso 1 1 calc R U . . .
H2C H 1.044382 0.490423 0.878973 0.115 Uiso 1 1 calc R U . . .
Fe2 Fe 0.80894(4) 0.68426(3) 0.75884(4) 0.04184(14) Uani 1 1 d . . . . .
O2 O 0.9174(3) 0.6016(2) 1.0439(2) 0.0579(9) Uani 1 1 d . . . . .
N8 N 0.7882(3) 0.5549(2) 0.9411(3) 0.0539(9) Uani 1 1 d . . . . .
N9 N 0.8273(3) 0.6214(2) 0.9004(3) 0.0449(8) Uani 1 1 d . . . . .
N10 N 0.9502(2) 0.7443(2) 0.8473(3) 0.0429(7) Uani 1 1 d . . . . .
N11 N 0.7387(3) 0.7806(2) 0.8324(3) 0.0495(8) Uani 1 1 d . . . . .
N12 N 0.9443(3) 0.6191(2) 0.7200(3) 0.0441(7) Uani 1 1 d . . . . .
N13 N 0.8228(3) 0.7543(3) 0.6294(3) 0.0595(10) Uani 1 1 d . . . . .
N14 N 0.6695(3) 0.6321(2) 0.7028(3) 0.0544(9) Uani 1 1 d . . . . .
C29 C 0.8716(6) 0.4800(5) 1.1856(6) 0.0409(15) Uani 0.584(8) 1 d . U P C 1
H29 H 0.924469 0.516727 1.202296 0.049 Uiso 0.584(8) 1 calc R U P C 1
C30 C 0.8483(8) 0.4244(6) 1.2555(7) 0.044(2) Uani 0.584(8) 1 d . U P C 1
C31 C 0.9040(7) 0.4179(6) 1.3514(5) 0.057(2) Uani 0.584(8) 1 d . U P C 1
H31 H 0.960173 0.451651 1.370222 0.068 Uiso 0.584(8) 1 calc R U P C 1
C32 C 0.8764(8) 0.3630(6) 1.4167(6) 0.064(2) Uani 0.584(8) 1 d . U P C 1
H32 H 0.914731 0.360261 1.479907 0.077 Uiso 0.584(8) 1 calc R U P C 1
C33 C 0.7946(10) 0.3108(8) 1.3944(8) 0.066(3) Uani 0.584(8) 1 d . U P C 1
H33 H 0.776589 0.274340 1.441619 0.080 Uiso 0.584(8) 1 calc R U P C 1
C34 C 0.7408(8) 0.3146(7) 1.3003(9) 0.056(2) Uani 0.584(8) 1 d . U P C 1
H34 H 0.685193 0.279937 1.283302 0.067 Uiso 0.584(8) 1 calc R U P C 1
C35 C 0.7669(8) 0.3682(6) 1.2303(7) 0.049(2) Uani 0.584(8) 1 d . U P C 1
C36 C 0.7165(6) 0.3683(5) 1.1296(7) 0.0509(18) Uani 0.584(8) 1 d . U P C 1
H36 H 0.666834 0.330226 1.109339 0.061 Uiso 0.584(8) 1 calc R U P C 1
C37 C 0.7410(6) 0.4241(5) 1.0632(6) 0.0454(16) Uani 0.584(8) 1 d . U P C 1
H37 H 0.706772 0.424470 0.998066 0.054 Uiso 0.584(8) 1 calc R U P C 1
C38 C 0.8165(7) 0.4805(5) 1.0917(6) 0.0391(16) Uani 0.584(8) 1 d . U P C 1
C29A C 0.7895(10) 0.4386(8) 1.1059(10) 0.049(2) Uani 0.416(8) 1 d . U P C 2
H29A H 0.751601 0.429760 1.043494 0.059 Uiso 0.416(8) 1 calc R U P C 2
C30A C 0.7761(11) 0.3872(9) 1.1921(12) 0.054(3) Uani 0.416(8) 1 d . U P C 2
C31A C 0.7061(11) 0.3273(9) 1.1821(13) 0.071(4) Uani 0.416(8) 1 d . U P C 2
H31A H 0.667274 0.315756 1.120970 0.085 Uiso 0.416(8) 1 calc R U P C 2
C32A C 0.6963(13) 0.2838(11) 1.2709(15) 0.073(4) Uani 0.416(8) 1 d . U P C 2
H32A H 0.647814 0.242989 1.268333 0.088 Uiso 0.416(8) 1 calc R U P C 2
C33A C 0.7508(16) 0.2981(12) 1.3539(18) 0.077(5) Uani 0.416(8) 1 d . U P C 2
H33A H 0.738665 0.267160 1.409150 0.093 Uiso 0.416(8) 1 calc R U P C 2
C34A C 0.8235(14) 0.3534(11) 1.3683(13) 0.073(4) Uani 0.416(8) 1 d . U P C 2
H34A H 0.862371 0.361263 1.430432 0.088 Uiso 0.416(8) 1 calc R U P C 2
C35A C 0.8389(15) 0.4017(10) 1.2795(13) 0.054(4) Uani 0.416(8) 1 d . U P C 2
C36A C 0.9097(12) 0.4644(8) 1.2895(9) 0.063(3) Uani 0.416(8) 1 d . U P C 2
H36A H 0.948729 0.474153 1.351097 0.076 Uiso 0.416(8) 1 calc R U P C 2
C37A C 0.9209(12) 0.5103(8) 1.2092(9) 0.056(3) Uani 0.416(8) 1 d . U P C 2
H37A H 0.971208 0.549969 1.213951 0.067 Uiso 0.416(8) 1 calc R U P C 2
C38A C 0.8572(11) 0.4984(8) 1.1187(11) 0.050(3) Uani 0.416(8) 1 d . U P C 2
C39 C 0.8424(4) 0.5448(3) 1.0254(4) 0.0583(12) Uani 1 1 d . . . . .
C40 C 0.9029(3) 0.6467(3) 0.9634(3) 0.0461(9) Uani 1 1 d . . . . .
C41 C 0.9600(3) 0.7205(3) 0.9549(3) 0.0507(9) Uani 1 1 d . . . . .
H41 H 0.919051 0.758280 0.991062 0.061 Uiso 1 1 calc R U . . .
C42 C 1.0727(4) 0.7198(4) 1.0075(5) 0.0840(17) Uani 1 1 d . . . . .
H42A H 1.105980 0.768937 0.999845 0.126 Uiso 1 1 calc R U . . .
H42B H 1.115009 0.680847 0.977909 0.126 Uiso 1 1 calc R U . . .
H42C H 1.068634 0.709023 1.078209 0.126 Uiso 1 1 calc R U . . .
C43 C 0.9213(3) 0.8256(2) 0.8398(4) 0.0498(9) Uani 1 1 d . . . . .
H43A H 0.932432 0.844310 0.772460 0.060 Uiso 1 1 calc R U . . .
H43B H 0.967683 0.854845 0.888178 0.060 Uiso 1 1 calc R U . . .
C44 C 0.8049(3) 0.8370(3) 0.8610(3) 0.0531(10) Uani 1 1 d . . . . .
C45 C 0.7711(5) 0.9033(4) 0.9028(5) 0.0790(17) Uani 1 1 d . . . . .
H45 H 0.820116 0.942015 0.922338 0.095 Uiso 1 1 calc R U . . .
C46 C 0.6638(5) 0.9117(5) 0.9153(6) 0.096(2) Uani 1 1 d . . . . .
H46 H 0.638321 0.956511 0.943279 0.116 Uiso 1 1 calc R U . . .
C47 C 0.5956(4) 0.8549(5) 0.8871(5) 0.090(2) Uani 1 1 d . . . . .
H47 H 0.522041 0.860222 0.894504 0.109 Uiso 1 1 calc R U . . .
C48 C 0.6344(4) 0.7890(4) 0.8474(4) 0.0731(16) Uani 1 1 d . . . . .
H48 H 0.586752 0.749016 0.830367 0.088 Uiso 1 1 calc R U . . .
C49 C 1.0437(3) 0.7280(3) 0.7896(4) 0.0521(10) Uani 1 1 d . . . . .
H49A H 1.109418 0.735073 0.833398 0.063 Uiso 1 1 calc R U . . .
H49B H 1.044828 0.764443 0.734323 0.063 Uiso 1 1 calc R U . . .
C50 C 1.0417(3) 0.6476(2) 0.7473(3) 0.0460(9) Uani 1 1 d . . . . .
C51 C 1.1343(4) 0.6102(3) 0.7277(4) 0.0577(11) Uani 1 1 d . . . . .
H51 H 1.201473 0.631196 0.748189 0.069 Uiso 1 1 calc R U . . .
C52 C 1.1274(5) 0.5415(3) 0.6774(4) 0.0681(14) Uani 1 1 d . . . . .
H52 H 1.189603 0.515519 0.662356 0.082 Uiso 1 1 calc R U . . .
C53 C 1.0277(5) 0.5120(3) 0.6499(4) 0.0639(13) Uani 1 1 d . . . . .
H53 H 1.020782 0.465455 0.615608 0.077 Uiso 1 1 calc R U . . .
C54 C 0.9380(4) 0.5517(3) 0.6735(4) 0.0550(11) Uani 1 1 d . . . . .
H54 H 0.870080 0.530679 0.656304 0.066 Uiso 1 1 calc R U . . .
C55 C 0.8278(4) 0.7975(3) 0.5668(4) 0.0585(12) Uani 1 1 d . . . . .
C56 C 0.5929(4) 0.6075(3) 0.6644(4) 0.0520(10) Uani 1 1 d . . . . .
B3 B 0.8335(7) 0.8568(6) 0.4782(6) 0.097(3) Uani 1 1 d . . . . .
H3B H 0.746556 0.865247 0.437181 0.146 Uiso 1 1 calc R U . . .
H3C H 0.892492 0.833616 0.419787 0.146 Uiso 1 1 calc R U . . .
H3D H 0.865789 0.915971 0.511257 0.146 Uiso 1 1 calc R U . . .
B4 B 0.4855(4) 0.5757(3) 0.6066(4) 0.0519(10) Uani 1 1 d . . . . .
H4B H 0.490334 0.583166 0.518629 0.078 Uiso 1 1 calc R U . . .
H4C H 0.410757 0.610151 0.632346 0.078 Uiso 1 1 calc R U . . .
H4D H 0.475631 0.510195 0.625657 0.078 Uiso 1 1 calc R U . . .
N15 N 0.863(2) 0.0165(17) 0.734(2) 0.266(9) Uiso 0.674(8) 1 d D . P D 1
C57 C 0.783(2) -0.0081(19) 0.703(2) 0.259(12) Uiso 0.674(8) 1 d D . P D 1
C58 C 0.681(2) -0.0351(18) 0.651(2) 0.251(10) Uiso 0.674(8) 1 d D . P D 1
H58A H 0.661782 -0.083589 0.678649 0.376 Uiso 0.674(8) 1 calc R U P D 1
H58B H 0.690248 -0.041146 0.579825 0.376 Uiso 0.674(8) 1 calc R U P D 1
H58C H 0.624995 0.001607 0.659453 0.376 Uiso 0.674(8) 1 calc R U P D 1
N15A N 0.626(4) 0.023(3) 0.777(4) 0.266(9) Uiso 0.326(8) 1 d D . P D 2
C57A C 0.694(4) 0.060(4) 0.814(5) 0.259(12) Uiso 0.326(8) 1 d D . P D 2
C58A C 0.810(4) 0.070(4) 0.847(5) 0.251(10) Uiso 0.326(8) 1 d D . P D 2
H58D H 0.826629 0.044875 0.911423 0.376 Uiso 0.326(8) 1 d R U P D 2
H58E H 0.851390 0.046995 0.797193 0.376 Uiso 0.326(8) 1 d R U P D 2
H58F H 0.826649 0.123354 0.853534 0.376 Uiso 0.326(8) 1 d R U P D 2

loop_
_atom_site_aniso_label
_atom_site_aniso_U_11
_atom_site_aniso_U_22
_atom_site_aniso_U_33
_atom_site_aniso_U_23
_atom_site_aniso_U_13
_atom_site_aniso_U_12
Fe1 0.0390(3) 0.0389(3) 0.0414(3) 0.0041(2) 0.0070(2) -0.0045(2)
O1 0.0672(19) 0.0511(17) 0.0410(15) 0.0069(13) 0.0055(13) 0.0151(15)
N1 0.058(2) 0.0419(18) 0.061(2) 0.0071(17) 0.0204(17) -0.0048(16)
N2 0.0468(17) 0.0394(18) 0.0479(18) 0.0039(15) 0.0104(14) -0.0053(14)
N3 0.0378(14) 0.0334(15) 0.0506(17) -0.0035(13) 0.0073(12) -0.0035(11)
N4 0.0486(17) 0.0345(15) 0.0463(17) 0.0005(13) 0.0094(13) -0.0035(13)
N6 0.059(2) 0.048(2) 0.054(2) 0.0112(17) 0.0019(16) -0.0078(17)
N7 0.056(2) 0.054(2) 0.060(2) 0.0111(19) 0.0023(17) -0.0107(18)
C1 0.041(3) 0.050(4) 0.047(4) 0.001(3) 0.004(3) 0.011(3)
C2 0.048(4) 0.050(5) 0.046(5) 0.002(3) 0.010(3) 0.017(4)
C3 0.062(4) 0.061(4) 0.046(4) 0.006(3) 0.007(3) 0.017(3)
C4 0.078(5) 0.084(6) 0.052(4) 0.016(4) 0.021(4) 0.026(4)
C5 0.054(5) 0.065(6) 0.059(6) 0.023(5) 0.023(4) 0.021(4)
C6 0.053(4) 0.062(5) 0.060(5) 0.020(4) 0.023(3) 0.021(4)
C7 0.036(3) 0.051(4) 0.059(4) 0.017(3) 0.014(3) 0.007(3)
C8 0.044(3) 0.050(4) 0.064(4) 0.015(3) -0.003(3) -0.006(3)
C9 0.053(4) 0.058(4) 0.052(4) 0.015(3) -0.007(3) -0.011(3)
C10 0.042(3) 0.044(4) 0.038(3) 0.005(3) 0.005(3) 0.003(3)
C1A 0.040(5) 0.046(6) 0.049(5) 0.002(5) 0.008(4) -0.001(4)
C2A 0.041(5) 0.043(6) 0.063(7) 0.016(5) 0.018(5) 0.008(5)
C3A 0.038(4) 0.054(6) 0.066(6) 0.020(5) 0.010(4) 0.005(4)
C4A 0.050(6) 0.060(7) 0.079(8) 0.020(6) 0.011(6) 0.002(5)
C5A 0.060(8) 0.057(7) 0.058(9) 0.022(6) 0.033(7) 0.013(6)
C6A 0.070(7) 0.059(7) 0.051(6) 0.013(6) 0.025(6) 0.029(6)
C7A 0.052(6) 0.046(7) 0.051(8) 0.000(6) 0.016(6) 0.018(6)
C8A 0.056(5) 0.056(6) 0.039(5) -0.003(5) 0.004(4) 0.009(5)
C9A 0.048(5) 0.045(5) 0.050(5) -0.004(4) 0.002(4) 0.004(4)
C10A 0.036(5) 0.049(6) 0.030(5) 0.002(4) -0.002(4) 0.003(4)
C11 0.070(3) 0.047(2) 0.058(3) 0.011(2) 0.028(2) 0.014(2)
C12 0.050(2) 0.042(2) 0.0399(19) 0.0023(16) 0.0044(15) 0.0073(16)
C13 0.0386(16) 0.0445(19) 0.0517(19) -0.0036(14) -0.0021(14) 0.0038(13)
C14 0.069(3) 0.062(3) 0.063(2) -0.013(2) -0.016(2) -0.005(2)
C15 0.0361(17) 0.0391(19) 0.070(3) -0.0056(18) 0.0156(16) -0.0061(14)
C16 0.0432(17) 0.0402(18) 0.051(2) 0.0012(15) 0.0120(15) -0.0020(14)
C17 0.050(2) 0.055(3) 0.071(3) -0.002(2) 0.021(2) 0.0063(18)
C18 0.082(3) 0.057(3) 0.079(3) -0.005(3) 0.027(3) 0.021(3)
C19 0.093(4) 0.043(2) 0.072(3) -0.013(2) 0.021(3) 0.004(2)
C20 0.066(3) 0.038(2) 0.056(2) -0.0038(19) 0.007(2) -0.0080(19)
C21 0.0450(19) 0.0392(19) 0.064(2) -0.0041(17) 0.0038(16) 0.0035(15)
C22 0.058(5) 0.043(5) 0.069(7) -0.001(5) 0.000(5) -0.011(4)
C23 0.047(4) 0.043(5) 0.087(7) -0.012(5) 0.004(4) 0.005(4)
C24 0.057(5) 0.057(6) 0.082(7) -0.025(6) 0.001(5) 0.014(4)
C25 0.042(4) 0.078(7) 0.085(7) -0.014(6) 0.012(4) 0.011(4)
C26 0.031(4) 0.045(5) 0.068(6) -0.005(4) 0.004(4) -0.007(3)
N5A 0.034(4) 0.036(4) 0.051(5) -0.001(3) 0.012(3) 0.006(3)
C22A 0.027(3) 0.031(4) 0.043(4) -0.008(3) -0.003(3) 0.007(3)
C23A 0.054(4) 0.053(6) 0.062(5) -0.017(4) -0.003(4) 0.013(4)
C24A 0.058(5) 0.071(7) 0.077(6) -0.013(5) 0.007(4) 0.028(4)
C25A 0.043(4) 0.088(8) 0.096(7) -0.007(6) 0.006(4) 0.015(4)
C26A 0.050(5) 0.081(7) 0.085(7) -0.012(6) 0.010(5) 0.015(5)
N5 0.041(4) 0.053(5) 0.054(5) -0.002(4) -0.003(3) -0.011(3)
C27 0.051(2) 0.053(2) 0.056(3) 0.007(2) 0.0034(18) -0.0111(18)
C28 0.053(2) 0.052(2) 0.045(2) 0.0065(17) 0.0018(17) -0.0085(17)
B1 0.080(4) 0.078(4) 0.082(4) 0.032(3) 0.018(3) -0.014(3)
B2 0.057(3) 0.095(5) 0.075(4) 0.018(3) -0.013(3) -0.025(3)
Fe2 0.0402(3) 0.0424(3) 0.0432(3) 0.0033(2) 0.0051(2) -0.0097(2)
O2 0.0615(18) 0.069(2) 0.0438(16) 0.0028(16) 0.0057(13) 0.0267(17)
N8 0.060(2) 0.0462(19) 0.058(2) 0.0129(17) 0.0215(17) 0.0024(16)
N9 0.0427(16) 0.048(2) 0.0441(17) 0.0034(16) 0.0050(13) -0.0041(15)
N10 0.0331(13) 0.0448(18) 0.0516(18) -0.0067(15) 0.0083(12) -0.0046(12)
N11 0.0376(15) 0.057(2) 0.0538(19) 0.0025(17) 0.0039(13) -0.0016(15)
N12 0.0495(17) 0.0387(16) 0.0451(17) -0.0017(14) 0.0098(14) -0.0082(14)
N13 0.062(2) 0.061(2) 0.056(2) 0.008(2) 0.0091(18) -0.012(2)
N14 0.056(2) 0.052(2) 0.054(2) 0.0075(18) 0.0004(17) -0.0109(18)
C29 0.039(3) 0.049(4) 0.035(3) 0.000(3) 0.001(2) 0.004(3)
C30 0.038(3) 0.052(5) 0.042(4) 0.007(4) 0.006(3) 0.014(3)
C31 0.057(4) 0.076(5) 0.038(3) -0.001(3) 0.000(3) 0.017(4)
C32 0.072(5) 0.085(6) 0.037(3) 0.011(4) 0.011(3) 0.025(4)
C33 0.075(6) 0.079(6) 0.049(5) 0.022(5) 0.028(4) 0.019(5)
C34 0.048(4) 0.065(5) 0.057(5) 0.016(4) 0.018(4) 0.009(4)
C35 0.049(4) 0.057(5) 0.043(4) 0.008(3) 0.014(3) 0.020(3)
C36 0.047(3) 0.048(4) 0.059(4) 0.009(3) 0.010(3) -0.001(3)
C37 0.042(3) 0.048(4) 0.046(4) 0.006(3) 0.000(3) 0.000(3)
C38 0.036(3) 0.039(4) 0.043(4) 0.002(3) 0.005(3) 0.002(3)
C29A 0.046(5) 0.049(6) 0.052(5) 0.003(5) 0.002(4) 0.006(4)
C30A 0.048(5) 0.054(6) 0.060(7) 0.004(6) 0.012(5) 0.017(5)
C31A 0.057(6) 0.072(7) 0.085(7) 0.010(6) 0.024(5) 0.007(5)
C32A 0.059(7) 0.068(8) 0.098(9) 0.012(7) 0.036(6) 0.015(6)
C33A 0.084(9) 0.078(9) 0.074(9) 0.021(8) 0.027(8) 0.019(7)
C34A 0.075(7) 0.082(8) 0.064(7) 0.005(7) 0.013(6) 0.027(7)
C35A 0.059(6) 0.049(7) 0.058(7) 0.011(5) 0.019(6) 0.025(6)
C36A 0.085(7) 0.058(6) 0.045(5) 0.000(5) -0.004(5) 0.013(6)
C37A 0.069(7) 0.049(6) 0.048(5) 0.000(4) -0.004(5) 0.012(5)
C38A 0.048(6) 0.044(6) 0.059(7) 0.003(5) 0.011(5) 0.008(5)
C39 0.071(3) 0.051(3) 0.056(3) 0.013(2) 0.023(2) 0.020(2)
C40 0.0447(19) 0.051(2) 0.042(2) -0.0001(18) 0.0043(15) 0.0060(17)
C41 0.0394(17) 0.059(2) 0.053(2) -0.0109(17) -0.0012(14) -0.0007(15)
C42 0.051(2) 0.108(5) 0.089(4) -0.015(3) -0.021(2) -0.002(3)
C43 0.0449(19) 0.039(2) 0.066(2) -0.0112(17) 0.0082(17) -0.0087(15)
C44 0.0431(18) 0.056(3) 0.059(2) -0.008(2) 0.0004(16) 0.0080(18)
C45 0.062(3) 0.075(4) 0.097(4) -0.030(3) -0.012(3) 0.016(3)
C46 0.065(3) 0.111(6) 0.110(5) -0.036(5) -0.008(3) 0.040(4)
C47 0.045(2) 0.111(6) 0.115(5) -0.024(5) 0.007(3) 0.014(3)
C48 0.039(2) 0.103(5) 0.077(4) -0.002(3) 0.005(2) -0.004(3)
C49 0.0413(18) 0.049(2) 0.068(3) -0.016(2) 0.0199(18) -0.0121(17)
C50 0.0480(19) 0.0410(18) 0.051(2) -0.0032(16) 0.0151(15) -0.0058(15)
C51 0.056(2) 0.057(3) 0.062(3) -0.004(2) 0.0146(19) 0.0017(19)
C52 0.076(3) 0.057(3) 0.074(3) -0.006(2) 0.027(3) 0.011(3)
C53 0.088(4) 0.047(2) 0.058(3) -0.011(2) 0.016(2) 0.003(2)
C54 0.072(3) 0.045(2) 0.049(2) -0.0048(19) 0.012(2) -0.011(2)
C55 0.056(2) 0.063(3) 0.056(3) 0.014(2) -0.0013(19) -0.017(2)
C56 0.053(2) 0.045(2) 0.057(2) 0.0077(18) 0.0014(18) -0.0051(17)
B3 0.100(5) 0.103(6) 0.088(5) 0.051(4) -0.002(4) -0.030(4)
B4 0.046(2) 0.055(3) 0.053(2) 0.0018(19) -0.0034(17) -0.0024(18)

loop_
_atom_type_symbol
_atom_type_description
_atom_type_scat_dispersion_real
_atom_type_scat_dispersion_imag
_atom_type_scat_source
C C 0.0033 0.0016 'International Tables Vol C Tables 4.2.6.8 and 6.1.1.4'
H H 0.0000 0.0000 'International Tables Vol C Tables 4.2.6.8 and 6.1.1.4'
B B 0.0013 0.0007 'International Tables Vol C Tables 4.2.6.8 and 6.1.1.4'
Fe Fe 0.3463 0.8444 'International Tables Vol C Tables 4.2.6.8 and 6.1.1.4'
N N 0.0061 0.0033 'International Tables Vol C Tables 4.2.6.8 and 6.1.1.4'
O O 0.0106 0.0060 'International Tables Vol C Tables 4.2.6.8 and 6.1.1.4'

loop_
_exptl_crystal_face_index_h
_exptl_crystal_face_index_k
_exptl_crystal_face_index_l
_exptl_crystal_face_perp_dist
-1 3 1 0.1430
1 -3 -1 0.1220
0 1 -3 0.2470
0 -1 3 0.1970
-1 -1 0 0.0720
1 1 0 0.1100

loop_
_geom_angle_atom_site_label_1
_geom_angle_atom_site_label_2
_geom_angle_atom_site_label_3
_geom_angle
_geom_angle_site_symmetry_1
_geom_angle_site_symmetry_3
_geom_angle_publ_flag
N2 Fe1 N3 76.37(13) . . ?
N2 Fe1 N5A 88.2(4) . . ?
N4 Fe1 N2 89.11(13) . . ?
N4 Fe1 N3 75.80(12) . . ?
N4 Fe1 N6 87.96(15) . . ?
N4 Fe1 N5A 150.0(3) . . ?
N6 Fe1 N2 167.89(15) . . ?
N6 Fe1 N3 91.52(14) . . ?
N6 Fe1 N5A 88.5(4) . . ?
N7 Fe1 N2 98.08(15) . . ?
N7 Fe1 N3 171.75(15) . . ?
N7 Fe1 N4 110.54(16) . . ?
N7 Fe1 N6 93.95(16) . . ?
N7 Fe1 N5A 99.4(3) . . ?
N5A Fe1 N3 74.5(3) . . ?
N5 Fe1 N2 85.4(4) . . ?
N5 Fe1 N3 79.5(3) . . ?
N5 Fe1 N4 155.3(3) . . ?
N5 Fe1 N6 92.4(4) . . ?
N5 Fe1 N7 94.1(3) . . ?
C12 O1 C11 101.8(3) . . ?
C11 N1 N2 105.1(4) . . ?
N1 N2 Fe1 138.5(3) . . ?
C12 N2 Fe1 114.1(3) . . ?
C12 N2 N1 107.2(4) . . ?
C13 N3 Fe1 112.6(2) . . ?
C15 N3 Fe1 103.8(2) . . ?
C15 N3 C13 108.6(3) . . ?
C15 N3 C21 112.4(3) . . ?
C21 N3 Fe1 103.2(2) . . ?
C21 N3 C13 115.6(3) . . ?
C16 N4 Fe1 116.7(3) . . ?
C16 N4 C20 118.8(4) . . ?
C20 N4 Fe1 124.5(3) . . ?
C27 N6 Fe1 174.6(4) . . ?
C28 N7 Fe1 169.7(4) . . ?
C2 C1 H1 119.7 . . ?
C10 C1 H1 119.7 . . ?
C10 C1 C2 120.6(8) . . ?
C3 C2 C1 121.3(10) . . ?
C3 C2 C7 120.6(10) . . ?
C7 C2 C1 118.2(9) . . ?
C2 C3 H3 119.5 . . ?
C4 C3 C2 120.9(10) . . ?
C4 C3 H3 119.5 . . ?
C3 C4 H4 120.3 . . ?
C3 C4 C5 119.4(10) . . ?
C5 C4 H4 120.3 . . ?
C4 C5 H5 118.7 . . ?
C6 C5 C4 122.6(11) . . ?
C6 C5 H5 118.7 . . ?
C5 C6 H6 121.2 . . ?
C5 C6 C7 117.5(10) . . ?
C7 C6 H6 121.2 . . ?
C2 C7 C6 119.0(9) . . ?
C8 C7 C2 120.4(9) . . ?
C8 C7 C6 120.6(9) . . ?
C7 C8 H8 119.2 . . ?
C9 C8 C7 121.5(8) . . ?
C9 C8 H8 119.2 . . ?
C8 C9 H9 120.6 . . ?
C8 C9 C10 118.9(7) . . ?
C10 C9 H9 120.6 . . ?
C1 C10 C9 120.3(7) . . ?
C1 C10 C11 117.7(8) . . ?
C9 C10 C11 121.9(7) . . ?
C2A C1A H1A 120.3 . . ?
C10A C1A H1A 120.3 . . ?
C10A C1A C2A 119.4(12) . . ?
C1A C2A C3A 121.8(14) . . ?
C7A C2A C1A 120.2(15) . . ?
C7A C2A C3A 118.0(15) . . ?
C2A C3A H3A 117.5 . . ?
C4A C3A C2A 125.1(15) . . ?
C4A C3A H3A 117.5 . . ?
C3A C4A H4A 121.8 . . ?
C3A C4A C5A 116.3(16) . . ?
C5A C4A H4A 121.8 . . ?
C4A C5A H5A 120.3 . . ?
C6A C5A C4A 119.4(17) . . ?
C6A C5A H5A 120.3 . . ?
C5A C6A H6A 118.1 . . ?
C5A C6A C7A 123.8(18) . . ?
C7A C6A H6A 118.1 . . ?
C2A C7A C6A 117.4(18) . . ?
C2A C7A C8A 118.6(16) . . ?
C8A C7A C6A 123.8(18) . . ?
C7A C8A H8A 119.3 . . ?
C9A C8A C7A 121.5(13) . . ?
C9A C8A H8A 119.3 . . ?
C8A C9A H9A 120.5 . . ?
C8A C9A C10A 118.9(12) . . ?
C10A C9A H9A 120.5 . . ?
C1A C10A C9A 121.2(12) . . ?
C1A C10A C11 108.1(10) . . ?
C9A C10A C11 130.5(11) . . ?
O1 C11 C10 126.9(5) . . ?
O1 C11 C10A 100.9(6) . . ?
N1 C11 O1 113.7(4) . . ?
N1 C11 C10 119.4(6) . . ?
N1 C11 C10A 145.4(7) . . ?
O1 C12 C13 119.4(4) . . ?
N2 C12 O1 112.2(4) . . ?
N2 C12 C13 128.1(4) . . ?
N3 C13 H13 106.1 . . ?
N3 C13 C14 116.7(3) . . ?
C12 C13 N3 108.1(3) . . ?
C12 C13 H13 106.1 . . ?
C12 C13 C14 113.0(4) . . ?
C14 C13 H13 106.1 . . ?
C13 C14 H14A 109.5 . . ?
C13 C14 H14B 109.5 . . ?
C13 C14 H14C 109.5 . . ?
H14A C14 H14B 109.5 . . ?
H14A C14 H14C 109.5 . . ?
H14B C14 H14C 109.5 . . ?
N3 C15 H15A 109.5 . . ?
N3 C15 H15B 109.5 . . ?
N3 C15 C16 110.9(3) . . ?
H15A C15 H15B 108.1 . . ?
C16 C15 H15A 109.5 . . ?
C16 C15 H15B 109.5 . . ?
N4 C16 C15 116.3(4) . . ?
N4 C16 C17 121.5(4) . . ?
C17 C16 C15 122.1(4) . . ?
C16 C17 H17 120.7 . . ?
C18 C17 C16 118.7(5) . . ?
C18 C17 H17 120.7 . . ?
C17 C18 H18 120.2 . . ?
C19 C18 C17 119.5(5) . . ?
C19 C18 H18 120.2 . . ?
C18 C19 H19 120.6 . . ?
C20 C19 C18 118.8(5) . . ?
C20 C19 H19 120.6 . . ?
N4 C20 C19 122.7(5) . . ?
N4 C20 H20 118.7 . . ?
C19 C20 H20 118.7 . . ?
N3 C21 H21A 107.2 . . ?
N3 C21 H21B 107.2 . . ?
N3 C21 H21C 109.8 . . ?
N3 C21 H21D 109.8 . . ?
N3 C21 C22A 109.3(5) . . ?
H21A C21 H21B 106.8 . . ?
H21C C21 H21D 108.3 . . ?
C22 C21 N3 120.6(5) . . ?
C22 C21 H21A 107.2 . . ?
C22 C21 H21B 107.2 . . ?
C22A C21 H21C 109.8 . . ?
C22A C21 H21D 109.8 . . ?
C23 C22 C21 127.4(7) . . ?
C23 C22 N5A 120.0 . . ?
N5A C22 C21 112.5(7) . . ?
C22 C23 H23 120.0 . . ?
C22 C23 C24 120.0 . . ?
C24 C23 H23 120.0 . . ?
C23 C24 H24 120.0 . . ?
C25 C24 C23 120.0 . . ?
C25 C24 H24 120.0 . . ?
C24 C25 H25 120.0 . . ?
C24 C25 C26 120.0 . . ?
C26 C25 H25 120.0 . . ?
C25 C26 H26 120.0 . . ?
C25 C26 N5A 120.0 . . ?
N5A C26 H26 120.0 . . ?
C22 N5A Fe1 117.0(5) . . ?
C26 N5A Fe1 122.5(5) . . ?
C26 N5A C22 120.0 . . ?
C23A C22A C21 121.6(6) . . ?
C23A C22A N5 120.0 . . ?
N5 C22A C21 118.4(6) . . ?
C22A C23A H23A 120.0 . . ?
C22A C23A C24A 120.0 . . ?
C24A C23A H23A 120.0 . . ?
C23A C24A H24A 120.0 . . ?
C25A C24A C23A 120.0 . . ?
C25A C24A H24A 120.0 . . ?
C24A C25A H25A 120.0 . . ?
C24A C25A C26A 120.0 . . ?
C26A C25A H25A 120.0 . . ?
C25A C26A H26A 120.0 . . ?
C25A C26A N5 120.0 . . ?
N5 C26A H26A 120.0 . . ?
C22A N5 Fe1 114.0(5) . . ?
C26A N5 Fe1 125.9(5) . . ?
C26A N5 C22A 120.0 . . ?
N6 C27 B1 178.4(6) . . ?
N7 C28 B2 177.8(5) . . ?
C27 B1 H1B 109.5 . . ?
C27 B1 H1C 109.5 . . ?
C27 B1 H1D 109.5 . . ?
H1B B1 H1C 109.5 . . ?
H1B B1 H1D 109.5 . . ?
H1C B1 H1D 109.5 . . ?
C28 B2 H2A 109.5 . . ?
C28 B2 H2B 109.5 . . ?
C28 B2 H2C 109.5 . . ?
H2A B2 H2B 109.5 . . ?
H2A B2 H2C 109.5 . . ?
H2B B2 H2C 109.5 . . ?
N9 Fe2 N10 76.37(13) . . ?
N11 Fe2 N9 91.21(14) . . ?
N11 Fe2 N10 74.51(13) . . ?
N12 Fe2 N9 84.73(14) . . ?
N12 Fe2 N10 77.27(12) . . ?
N12 Fe2 N11 151.65(14) . . ?
N13 Fe2 N9 168.38(15) . . ?
N13 Fe2 N10 92.45(15) . . ?
N13 Fe2 N11 88.79(17) . . ?
N13 Fe2 N12 89.76(16) . . ?
N14 Fe2 N9 96.71(14) . . ?
N14 Fe2 N10 169.93(15) . . ?
N14 Fe2 N11 98.62(16) . . ?
N14 Fe2 N12 109.71(16) . . ?
N14 Fe2 N13 94.78(16) . . ?
C40 O2 C39 103.7(3) . . ?
C39 N8 N9 106.3(4) . . ?
N8 N9 Fe2 138.1(3) . . ?
C40 N9 Fe2 114.2(3) . . ?
C40 N9 N8 107.3(4) . . ?
C41 N10 Fe2 111.5(2) . . ?
C43 N10 Fe2 103.6(2) . . ?
C43 N10 C41 109.7(3) . . ?
C43 N10 C49 110.6(3) . . ?
C49 N10 Fe2 104.5(3) . . ?
C49 N10 C41 116.1(4) . . ?
C44 N11 Fe2 116.4(3) . . ?
C44 N11 C48 117.8(4) . . ?
C48 N11 Fe2 125.8(4) . . ?
C50 N12 Fe2 117.0(3) . . ?
C54 N12 Fe2 124.6(3) . . ?
C54 N12 C50 118.4(4) . . ?
C55 N13 Fe2 173.1(5) . . ?
C56 N14 Fe2 173.7(4) . . ?
C30 C29 H29 120.2 . . ?
C38 C29 H29 120.2 . . ?
C38 C29 C30 119.7(8) . . ?
C29 C30 C31 123.2(10) . . ?
C29 C30 C35 120.3(9) . . ?
C31 C30 C35 116.4(10) . . ?
C30 C31 H31 119.8 . . ?
C32 C31 C30 120.3(10) . . ?
C32 C31 H31 119.8 . . ?
C31 C32 H32 118.3 . . ?
C31 C32 C33 123.4(9) . . ?
C33 C32 H32 118.3 . . ?
C32 C33 H33 121.3 . . ?
C34 C33 C32 117.5(10) . . ?
C34 C33 H33 121.3 . . ?
C33 C34 H34 119.2 . . ?
C33 C34 C35 121.6(11) . . ?
C35 C34 H34 119.2 . . ?
C30 C35 C36 117.8(9) . . ?
C34 C35 C30 120.6(10) . . ?
C34 C35 C36 121.5(10) . . ?
C35 C36 H36 120.0 . . ?
C37 C36 C35 120.1(9) . . ?
C37 C36 H36 120.0 . . ?
C36 C37 H37 119.7 . . ?
C36 C37 C38 120.6(8) . . ?
C38 C37 H37 119.7 . . ?
C29 C38 C37 121.3(8) . . ?
C29 C38 C39 115.4(8) . . ?
C37 C38 C39 123.3(7) . . ?
C30A C29A H29A 120.5 . . ?
C38A C29A H29A 120.5 . . ?
C38A C29A C30A 118.9(12) . . ?
C31A C30A C29A 120.2(15) . . ?
C31A C30A C35A 122.8(17) . . ?
C35A C30A C29A 116.9(14) . . ?
C30A C31A H31A 122.3 . . ?
C30A C31A C32A 115.4(17) . . ?
C32A C31A H31A 122.3 . . ?
C31A C32A H32A 118.6 . . ?
C33A C32A C31A 123(2) . . ?
C33A C32A H32A 118.6 . . ?
C32A C33A H33A 117.4 . . ?
C32A C33A C34A 125(2) . . ?
C34A C33A H33A 117.4 . . ?
C33A C34A H34A 122.2 . . ?
C33A C34A C35A 115.6(18) . . ?
C35A C34A H34A 122.2 . . ?
C30A C35A C34A 118.0(17) . . ?
C30A C35A C36A 122.4(15) . . ?
C36A C35A C34A 119.4(16) . . ?
C35A C36A H36A 120.3 . . ?
C37A C36A C35A 119.4(14) . . ?
C37A C36A H36A 120.3 . . ?
C36A C37A H37A 119.9 . . ?
C36A C37A C38A 120.2(14) . . ?
C38A C37A H37A 119.9 . . ?
C29A C38A C37A 122.0(13) . . ?
C29A C38A C39 106.6(12) . . ?
C37A C38A C39 131.3(12) . . ?
O2 C39 C38 128.3(5) . . ?
O2 C39 C38A 102.1(7) . . ?
N8 C39 O2 111.4(4) . . ?
N8 C39 C38 120.2(6) . . ?
N8 C39 C38A 146.5(8) . . ?
O2 C40 C41 122.8(4) . . ?
N9 C40 O2 111.4(4) . . ?
N9 C40 C41 125.5(4) . . ?
N10 C41 H41 106.1 . . ?
N10 C41 C42 116.7(4) . . ?
C40 C41 N10 108.3(3) . . ?
C40 C41 H41 106.1 . . ?
C40 C41 C42 112.9(4) . . ?
C42 C41 H41 106.1 . . ?
C41 C42 H42A 109.5 . . ?
C41 C42 H42B 109.5 . . ?
C41 C42 H42C 109.5 . . ?
H42A C42 H42B 109.5 . . ?
H42A C42 H42C 109.5 . . ?
H42B C42 H42C 109.5 . . ?
N10 C43 H43A 109.6 . . ?
N10 C43 H43B 109.6 . . ?
N10 C43 C44 110.4(4) . . ?
H43A C43 H43B 108.1 . . ?
C44 C43 H43A 109.6 . . ?
C44 C43 H43B 109.6 . . ?
N11 C44 C43 115.7(4) . . ?
N11 C44 C45 123.0(4) . . ?
C45 C44 C43 121.2(4) . . ?
C44 C45 H45 120.8 . . ?
C46 C45 C44 118.4(6) . . ?
C46 C45 H45 120.8 . . ?
C45 C46 H46 120.3 . . ?
C47 C46 C45 119.4(6) . . ?
C47 C46 H46 120.3 . . ?
C46 C47 H47 120.2 . . ?
C46 C47 C48 119.7(5) . . ?
C48 C47 H47 120.1 . . ?
N11 C48 C47 121.7(6) . . ?
N11 C48 H48 119.1 . . ?
C47 C48 H48 119.1 . . ?
N10 C49 H49A 109.1 . . ?
N10 C49 H49B 109.1 . . ?
N10 C49 C50 112.5(3) . . ?
H49A C49 H49B 107.8 . . ?
C50 C49 H49A 109.1 . . ?
C50 C49 H49B 109.1 . . ?
N12 C50 C49 115.8(4) . . ?
N12 C50 C51 122.1(4) . . ?
C51 C50 C49 121.7(4) . . ?
C50 C51 H51 120.4 . . ?
C50 C51 C52 119.3(5) . . ?
C52 C51 H51 120.4 . . ?
C51 C52 H52 120.6 . . ?
C53 C52 C51 118.8(5) . . ?
C53 C52 H52 120.6 . . ?
C52 C53 H53 120.5 . . ?
C52 C53 C54 119.1(5) . . ?
C54 C53 H53 120.5 . . ?
N12 C54 C53 122.4(5) . . ?
N12 C54 H54 118.8 . . ?
C53 C54 H54 118.8 . . ?
N13 C55 B3 179.0(6) . . ?
N14 C56 B4 177.5(5) . . ?
C55 B3 H3B 109.5 . . ?
C55 B3 H3C 109.5 . . ?
C55 B3 H3D 109.5 . . ?
H3B B3 H3C 109.5 . . ?
H3B B3 H3D 109.5 . . ?
H3C B3 H3D 109.5 . . ?
C56 B4 H4B 109.5 . . ?
C56 B4 H4C 109.5 . . ?
C56 B4 H4D 109.5 . . ?
H4B B4 H4C 109.5 . . ?
H4B B4 H4D 109.5 . . ?
H4C B4 H4D 109.5 . . ?
N15 C57 C58 173(4) . . ?
C57 C58 H58A 109.5 . . ?
C57 C58 H58B 109.5 . . ?
C57 C58 H58C 109.5 . . ?
H58A C58 H58B 109.5 . . ?
H58A C58 H58C 109.5 . . ?
H58B C58 H58C 109.5 . . ?
N15A C57A C58A 150(8) . . ?
C57A C58A H58D 110.5 . . ?
C57A C58A H58E 108.2 . . ?
C57A C58A H58F 109.7 . . ?
H58D C58A H58E 109.5 . . ?
H58D C58A H58F 109.5 . . ?
H58E C58A H58F 109.5 . . ?

loop_
_geom_bond_atom_site_label_1
_geom_bond_atom_site_label_2
_geom_bond_distance
_geom_bond_site_symmetry_2
_geom_bond_publ_flag
Fe1 N2 2.198(3) . ?
Fe1 N3 2.310(3) . ?
Fe1 N4 2.137(3) . ?
Fe1 N6 2.141(4) . ?
Fe1 N7 2.076(4) . ?
Fe1 N5A 2.223(7) . ?
Fe1 N5 2.069(6) . ?
O1 C11 1.362(6) . ?
O1 C12 1.359(5) . ?
N1 N2 1.405(5) . ?
N1 C11 1.269(7) . ?
N2 C12 1.273(5) . ?
N3 C13 1.505(5) . ?
N3 C15 1.479(5) . ?
N3 C21 1.482(5) . ?
N4 C16 1.345(5) . ?
N4 C20 1.347(6) . ?
N6 C27 1.132(6) . ?
N7 C28 1.130(6) . ?
C1 H1 0.9400 . ?
C1 C2 1.435(12) . ?
C1 C10 1.355(10) . ?
C2 C3 1.396(12) . ?
C2 C7 1.400(15) . ?
C3 H3 0.9400 . ?
C3 C4 1.367(13) . ?
C4 H4 0.9400 . ?
C4 C5 1.421(17) . ?
C5 H5 0.9400 . ?
C5 C6 1.362(15) . ?
C6 H6 0.9400 . ?
C6 C7 1.474(12) . ?
C7 C8 1.397(12) . ?
C8 H8 0.9400 . ?
C8 C9 1.358(10) . ?
C9 H9 0.9400 . ?
C9 C10 1.444(11) . ?
C10 C11 1.491(9) . ?
C1A H1A 0.9400 . ?
C1A C2A 1.415(19) . ?
C1A C10A 1.372(17) . ?
C2A C3A 1.436(19) . ?
C2A C7A 1.40(3) . ?
C3A H3A 0.9400 . ?
C3A C4A 1.343(19) . ?
C4A H4A 0.9400 . ?
C4A C5A 1.48(3) . ?
C5A H5A 0.9400 . ?
C5A C6A 1.35(3) . ?
C6A H6A 0.9400 . ?
C6A C7A 1.43(2) . ?
C7A C8A 1.41(2) . ?
C8A H8A 0.9400 . ?
C8A C9A 1.372(18) . ?
C9A H9A 0.9400 . ?
C9A C10A 1.417(17) . ?
C10A C11 1.531(13) . ?
C12 C13 1.497(6) . ?
C13 H13 0.9900 . ?
C13 C14 1.512(5) . ?
C14 H14A 0.9700 . ?
C14 H14B 0.9700 . ?
C14 H14C 0.9700 . ?
C15 H15A 0.9800 . ?
C15 H15B 0.9800 . ?
C15 C16 1.496(6) . ?
C16 C17 1.396(6) . ?
C17 H17 0.9400 . ?
C17 C18 1.385(8) . ?
C18 H18 0.9400 . ?
C18 C19 1.379(9) . ?
C19 H19 0.9400 . ?
C19 C20 1.372(7) . ?
C20 H20 0.9400 . ?
C21 H21A 0.9800 . ?
C21 H21B 0.9800 . ?
C21 H21C 0.9800 . ?
C21 H21D 0.9800 . ?
C21 C22 1.403(7) . ?
C21 C22A 1.545(8) . ?
C22 C23 1.3900 . ?
C22 N5A 1.3900 . ?
C23 H23 0.9400 . ?
C23 C24 1.3900 . ?
C24 H24 0.9400 . ?
C24 C25 1.3900 . ?
C25 H25 0.9400 . ?
C25 C26 1.3900 . ?
C26 H26 0.9400 . ?
C26 N5A 1.3900 . ?
C22A C23A 1.3900 . ?
C22A N5 1.3900 . ?
C23A H23A 0.9400 . ?
C23A C24A 1.3900 . ?
C24A H24A 0.9400 . ?
C24A C25A 1.3900 . ?
C25A H25A 0.9400 . ?
C25A C26A 1.3900 . ?
C26A H26A 0.9400 . ?
C26A N5 1.3900 . ?
C27 B1 1.588(8) . ?
C28 B2 1.577(7) . ?
B1 H1B 1.1901 . ?
B1 H1C 1.1901 . ?
B1 H1D 1.1901 . ?
B2 H2A 1.1901 . ?
B2 H2B 1.1901 . ?
B2 H2C 1.1901 . ?
Fe2 N9 2.191(4) . ?
Fe2 N10 2.306(3) . ?
Fe2 N11 2.181(4) . ?
Fe2 N12 2.146(4) . ?
Fe2 N13 2.144(4) . ?
Fe2 N14 2.062(4) . ?
O2 C39 1.381(7) . ?
O2 C40 1.339(5) . ?
N8 N9 1.396(5) . ?
N8 C39 1.282(6) . ?
N9 C40 1.296(5) . ?
N10 C41 1.495(5) . ?
N10 C43 1.478(6) . ?
N10 C49 1.480(5) . ?
N11 C44 1.330(6) . ?
N11 C48 1.346(5) . ?
N12 C50 1.343(5) . ?
N12 C54 1.338(6) . ?
N13 C55 1.138(6) . ?
N14 C56 1.138(6) . ?
C29 H29 0.9400 . ?
C29 C30 1.400(13) . ?
C29 C38 1.384(10) . ?
C30 C31 1.416(12) . ?
C30 C35 1.442(16) . ?
C31 H31 0.9400 . ?
C31 C32 1.367(13) . ?
C32 H32 0.9400 . ?
C32 C33 1.391(19) . ?
C33 H33 0.9400 . ?
C33 C34 1.382(15) . ?
C34 H34 0.9400 . ?
C34 C35 1.388(15) . ?
C35 C36 1.442(13) . ?
C36 H36 0.9400 . ?
C36 C37 1.375(11) . ?
C37 H37 0.9400 . ?
C37 C38 1.404(12) . ?
C38 C39 1.491(10) . ?
C29A H29A 0.9400 . ?
C29A C30A 1.49(2) . ?
C29A C38A 1.354(18) . ?
C30A C31A 1.37(2) . ?
C30A C35A 1.38(3) . ?
C31A H31A 0.9400 . ?
C31A C32A 1.43(2) . ?
C32A H32A 0.9400 . ?
C32A C33A 1.28(3) . ?
C33A H33A 0.9400 . ?
C33A C34A 1.34(3) . ?
C34A H34A 0.9400 . ?
C34A C35A 1.49(2) . ?
C35A C36A 1.41(2) . ?
C36A H36A 0.9400 . ?
C36A C37A 1.361(18) . ?
C37A H37A 0.9400 . ?
C37A C38A 1.412(19) . ?
C38A C39 1.492(15) . ?
C40 C41 1.492(6) . ?
C41 H41 0.9900 . ?
C41 C42 1.527(6) . ?
C42 H42A 0.9700 . ?
C42 H42B 0.9700 . ?
C42 H42C 0.9700 . ?
C43 H43A 0.9800 . ?
C43 H43B 0.9800 . ?
C43 C44 1.521(6) . ?
C44 C45 1.377(7) . ?
C45 H45 0.9400 . ?
C45 C46 1.376(8) . ?
C46 H46 0.9400 . ?
C46 C47 1.349(10) . ?
C47 H47 0.9400 . ?
C47 C48 1.380(9) . ?
C48 H48 0.9400 . ?
C49 H49A 0.9800 . ?
C49 H49B 0.9800 . ?
C49 C50 1.526(6) . ?
C50 C51 1.377(6) . ?
C51 H51 0.9400 . ?
C51 C52 1.383(8) . ?
C52 H52 0.9400 . ?
C52 C53 1.376(9) . ?
C53 H53 0.9400 . ?
C53 C54 1.382(8) . ?
C54 H54 0.9400 . ?
C55 B3 1.584(8) . ?
C56 B4 1.599(6) . ?
B3 H3B 1.1901 . ?
B3 H3C 1.1901 . ?
B3 H3D 1.1901 . ?
B4 H4B 1.1901 . ?
B4 H4C 1.1901 . ?
B4 H4D 1.1901 . ?
N15 C57 1.143(13) . ?
C57 C58 1.479(13) . ?
C58 H58A 0.9700 . ?
C58 H58B 0.9700 . ?
C58 H58C 0.9700 . ?
N15A C57A 1.155(14) . ?
C57A C58A 1.489(14) . ?
C58A H58D 0.9700 . ?
C58A H58E 0.9699 . ?
C58A H58F 0.9700 . ?

loop_
_geom_torsion_atom_site_label_1
_geom_torsion_atom_site_label_2
_geom_torsion_atom_site_label_3
_geom_torsion_atom_site_label_4
_geom_torsion
_geom_torsion_site_symmetry_1
_geom_torsion_site_symmetry_2
_geom_torsion_site_symmetry_3
_geom_torsion_site_symmetry_4
_geom_torsion_publ_flag
Fe1 N2 C12 O1 176.3(2) . . . . ?
Fe1 N2 C12 C13 3.3(6) . . . . ?
Fe1 N3 C13 C12 9.0(4) . . . . ?
Fe1 N3 C13 C14 137.6(3) . . . . ?
Fe1 N3 C15 C16 42.9(4) . . . . ?
Fe1 N3 C21 C22 -38.3(8) . . . . ?
Fe1 N3 C21 C22A -40.5(5) . . . . ?
Fe1 N4 C16 C15 4.6(5) . . . . ?
Fe1 N4 C16 C17 -177.4(4) . . . . ?
Fe1 N4 C20 C19 179.1(4) . . . . ?
O1 C12 C13 N3 178.7(3) . . . . ?
O1 C12 C13 C14 48.0(5) . . . . ?
N1 N2 C12 O1 0.0(5) . . . . ?
N1 N2 C12 C13 -173.0(4) . . . . ?
N2 N1 C11 O1 -0.7(5) . . . . ?
N2 N1 C11 C10 178.6(4) . . . . ?
N2 N1 C11 C10A -179.2(9) . . . . ?
N2 C12 C13 N3 -8.8(6) . . . . ?
N2 C12 C13 C14 -139.5(4) . . . . ?
N3 C15 C16 N4 -34.6(5) . . . . ?
N3 C15 C16 C17 147.4(4) . . . . ?
N3 C21 C22 C23 -158.8(7) . . . . ?
N3 C21 C22 N5A 24.9(9) . . . . ?
N3 C21 C22A C23A -147.6(6) . . . . ?
N3 C21 C22A N5 33.7(6) . . . . ?
N4 C16 C17 C18 -1.3(8) . . . . ?
C1 C2 C3 C4 -179.8(8) . . . . ?
C1 C2 C7 C6 179.2(7) . . . . ?
C1 C2 C7 C8 -3.7(13) . . . . ?
C1 C10 C11 O1 -10.0(9) . . . . ?
C1 C10 C11 N1 170.7(6) . . . . ?
C2 C1 C10 C9 2.8(11) . . . . ?
C2 C1 C10 C11 -178.6(7) . . . . ?
C2 C3 C4 C5 -0.6(13) . . . . ?
C2 C7 C8 C9 4.0(13) . . . . ?
C3 C2 C7 C6 -1.0(13) . . . . ?
C3 C2 C7 C8 176.1(8) . . . . ?
C3 C4 C5 C6 1.4(15) . . . . ?
C4 C5 C6 C7 -1.9(14) . . . . ?
C5 C6 C7 C2 1.7(12) . . . . ?
C5 C6 C7 C8 -175.3(8) . . . . ?
C6 C7 C8 C9 -178.9(7) . . . . ?
C7 C2 C3 C4 0.5(14) . . . . ?
C7 C8 C9 C10 -0.9(12) . . . . ?
C8 C9 C10 C1 -2.5(11) . . . . ?
C8 C9 C10 C11 178.9(6) . . . . ?
C9 C10 C11 O1 168.5(6) . . . . ?
C9 C10 C11 N1 -10.7(9) . . . . ?
C10 C1 C2 C3 -179.4(8) . . . . ?
C10 C1 C2 C7 0.3(12) . . . . ?
C1A C2A C3A C4A 178.1(13) . . . . ?
C1A C2A C7A C6A -179.4(12) . . . . ?
C1A C2A C7A C8A 4(2) . . . . ?
C1A C10A C11 O1 172.2(8) . . . . ?
C1A C10A C11 N1 -9.2(15) . . . . ?
C2A C1A C10A C9A 0.9(18) . . . . ?
C2A C1A C10A C11 175.7(10) . . . . ?
C2A C3A C4A C5A 0(2) . . . . ?
C2A C7A C8A C9A -6(2) . . . . ?
C3A C2A C7A C6A -2(2) . . . . ?
C3A C2A C7A C8A -178.7(13) . . . . ?
C3A C4A C5A C6A 0(2) . . . . ?
C4A C5A C6A C7A -1(2) . . . . ?
C5A C6A C7A C2A 3(2) . . . . ?
C5A C6A C7A C8A 178.8(15) . . . . ?
C6A C7A C8A C9A 177.9(13) . . . . ?
C7A C2A C3A C4A 1(2) . . . . ?
C7A C8A C9A C10A 5.2(19) . . . . ?
C8A C9A C10A C1A -2.6(18) . . . . ?
C8A C9A C10A C11 -176.1(10) . . . . ?
C9A C10A C11 O1 -13.6(13) . . . . ?
C9A C10A C11 N1 165.0(10) . . . . ?
C10A C1A C2A C3A -178.7(11) . . . . ?
C10A C1A C2A C7A -2(2) . . . . ?
C11 O1 C12 N2 -0.4(5) . . . . ?
C11 O1 C12 C13 173.3(4) . . . . ?
C11 N1 N2 Fe1 -174.5(3) . . . . ?
C11 N1 N2 C12 0.5(5) . . . . ?
C12 O1 C11 N1 0.7(5) . . . . ?
C12 O1 C11 C10 -178.6(5) . . . . ?
C12 O1 C11 C10A 179.8(5) . . . . ?
C13 N3 C15 C16 -77.1(4) . . . . ?
C13 N3 C21 C22 85.1(8) . . . . ?
C13 N3 C21 C22A 82.9(5) . . . . ?
C15 N3 C13 C12 123.4(3) . . . . ?
C15 N3 C13 C14 -108.0(4) . . . . ?
C15 N3 C21 C22 -149.5(8) . . . . ?
C15 N3 C21 C22A -151.6(5) . . . . ?
C15 C16 C17 C18 176.6(5) . . . . ?
C16 N4 C20 C19 1.4(7) . . . . ?
C16 C17 C18 C19 0.3(9) . . . . ?
C17 C18 C19 C20 1.4(9) . . . . ?
C18 C19 C20 N4 -2.3(9) . . . . ?
C20 N4 C16 C15 -177.6(4) . . . . ?
C20 N4 C16 C17 0.4(6) . . . . ?
C21 N3 C13 C12 -109.3(4) . . . . ?
C21 N3 C13 C14 19.3(5) . . . . ?
C21 N3 C15 C16 153.7(4) . . . . ?
C21 C22 C23 C24 -176.0(12) . . . . ?
C21 C22 N5A Fe1 4.5(7) . . . . ?
C21 C22 N5A C26 176.6(10) . . . . ?
C21 C22A C23A C24A -178.7(8) . . . . ?
C21 C22A N5 Fe1 -4.6(6) . . . . ?
C21 C22A N5 C26A 178.8(7) . . . . ?
C22 C23 C24 C25 0.0 . . . . ?
C23 C22 N5A Fe1 -172.1(9) . . . . ?
C23 C22 N5A C26 0.0 . . . . ?
C23 C24 C25 C26 0.0 . . . . ?
C24 C25 C26 N5A 0.0 . . . . ?
C25 C26 N5A Fe1 171.6(9) . . . . ?
C25 C26 N5A C22 0.0 . . . . ?
N5A C22 C23 C24 0.0 . . . . ?
C22A C23A C24A C25A 0.0 . . . . ?
C23A C22A N5 Fe1 176.6(8) . . . . ?
C23A C22A N5 C26A 0.0 . . . . ?
C23A C24A C25A C26A 0.0 . . . . ?
C24A C25A C26A N5 0.0 . . . . ?
C25A C26A N5 Fe1 -176.2(9) . . . . ?
C25A C26A N5 C22A 0.0 . . . . ?
N5 C22A C23A C24A 0.0 . . . . ?
Fe2 N9 C40 O2 -173.7(3) . . . . ?
Fe2 N9 C40 C41 12.3(5) . . . . ?
Fe2 N10 C41 C40 20.3(4) . . . . ?
Fe2 N10 C41 C42 148.9(4) . . . . ?
Fe2 N10 C43 C44 45.8(4) . . . . ?
Fe2 N10 C49 C50 -38.3(5) . . . . ?
Fe2 N11 C44 C43 -1.1(5) . . . . ?
Fe2 N11 C44 C45 176.0(4) . . . . ?
Fe2 N11 C48 C47 -174.4(5) . . . . ?
Fe2 N12 C50 C49 -8.1(5) . . . . ?
Fe2 N12 C50 C51 179.1(4) . . . . ?
Fe2 N12 C54 C53 179.9(4) . . . . ?
O2 C40 C41 N10 163.8(4) . . . . ?
O2 C40 C41 C42 33.1(6) . . . . ?
N8 N9 C40 O2 0.1(5) . . . . ?
N8 N9 C40 C41 -173.9(4) . . . . ?
N9 N8 C39 O2 -0.3(5) . . . . ?
N9 N8 C39 C38 176.5(5) . . . . ?
N9 N8 C39 C38A 175.1(10) . . . . ?
N9 C40 C41 N10 -22.9(5) . . . . ?
N9 C40 C41 C42 -153.7(4) . . . . ?
N10 C43 C44 N11 -32.7(6) . . . . ?
N10 C43 C44 C45 150.2(5) . . . . ?
N10 C49 C50 N12 33.6(6) . . . . ?
N10 C49 C50 C51 -153.6(5) . . . . ?
N11 C44 C45 C46 -0.2(9) . . . . ?
N12 C50 C51 C52 0.7(8) . . . . ?
C29 C30 C31 C32 179.2(9) . . . . ?
C29 C30 C35 C34 -177.8(8) . . . . ?
C29 C30 C35 C36 4.2(13) . . . . ?
C29 C38 C39 O2 3.2(9) . . . . ?
C29 C38 C39 N8 -172.9(6) . . . . ?
C30 C29 C38 C37 -3.1(12) . . . . ?
C30 C29 C38 C39 176.3(7) . . . . ?
C30 C31 C32 C33 0.2(14) . . . . ?
C30 C35 C36 C37 -4.6(12) . . . . ?
C31 C30 C35 C34 4.4(14) . . . . ?
C31 C30 C35 C36 -173.6(8) . . . . ?
C31 C32 C33 C34 1.4(15) . . . . ?
C32 C33 C34 C35 -0.1(16) . . . . ?
C33 C34 C35 C30 -2.9(15) . . . . ?
C33 C34 C35 C36 175.0(9) . . . . ?
C34 C35 C36 C37 177.4(8) . . . . ?
C35 C30 C31 C32 -3.1(13) . . . . ?
C35 C36 C37 C38 1.3(12) . . . . ?
C36 C37 C38 C29 2.7(12) . . . . ?
C36 C37 C38 C39 -176.6(7) . . . . ?
C37 C38 C39 O2 -177.4(6) . . . . ?
C37 C38 C39 N8 6.5(10) . . . . ?
C38 C29 C30 C31 177.3(8) . . . . ?
C38 C29 C30 C35 -0.4(13) . . . . ?
C29A C30A C31A C32A -177.4(11) . . . . ?
C29A C30A C35A C34A 177.2(12) . . . . ?
C29A C30A C35A C36A 3(2) . . . . ?
C29A C38A C39 O2 -177.4(8) . . . . ?
C29A C38A C39 N8 7.0(16) . . . . ?
C30A C29A C38A C37A 4.5(17) . . . . ?
C30A C29A C38A C39 -172.3(9) . . . . ?
C30A C31A C32A C33A -2(2) . . . . ?
C30A C35A C36A C37A -3(2) . . . . ?
C31A C30A C35A C34A -5(2) . . . . ?
C31A C30A C35A C36A -179.1(13) . . . . ?
C31A C32A C33A C34A -1(3) . . . . ?
C32A C33A C34A C35A 1(3) . . . . ?
C33A C34A C35A C30A 2(2) . . . . ?
C33A C34A C35A C36A 176.4(15) . . . . ?
C34A C35A C36A C37A -177.6(13) . . . . ?
C35A C30A C31A C32A 5(2) . . . . ?
C35A C36A C37A C38A 4.1(19) . . . . ?
C36A C37A C38A C29A -5.0(19) . . . . ?
C36A C37A C38A C39 170.9(11) . . . . ?
C37A C38A C39 O2 6.2(14) . . . . ?
C37A C38A C39 N8 -169.4(10) . . . . ?
C38A C29A C30A C31A 178.4(11) . . . . ?
C38A C29A C30A C35A -3.4(17) . . . . ?
C39 O2 C40 N9 -0.2(5) . . . . ?
C39 O2 C40 C41 173.9(4) . . . . ?
C39 N8 N9 Fe2 171.6(3) . . . . ?
C39 N8 N9 C40 0.1(5) . . . . ?
C40 O2 C39 N8 0.3(5) . . . . ?
C40 O2 C39 C38 -176.1(5) . . . . ?
C40 O2 C39 C38A -177.1(5) . . . . ?
C41 N10 C43 C44 -73.4(4) . . . . ?
C41 N10 C49 C50 85.0(5) . . . . ?
C43 N10 C41 C40 134.5(3) . . . . ?
C43 N10 C41 C42 -96.9(5) . . . . ?
C43 N10 C49 C50 -149.3(4) . . . . ?
C43 C44 C45 C46 176.7(6) . . . . ?
C44 N11 C48 C47 2.6(8) . . . . ?
C44 C45 C46 C47 0.4(11) . . . . ?
C45 C46 C47 C48 0.8(12) . . . . ?
C46 C47 C48 N11 -2.4(11) . . . . ?
C48 N11 C44 C43 -178.4(5) . . . . ?
C48 N11 C44 C45 -1.3(8) . . . . ?
C49 N10 C41 C40 -99.3(4) . . . . ?
C49 N10 C41 C42 29.4(6) . . . . ?
C49 N10 C43 C44 157.4(4) . . . . ?
C49 C50 C51 C52 -171.7(5) . . . . ?
C50 N12 C54 C53 -2.1(7) . . . . ?
C50 C51 C52 C53 -1.0(8) . . . . ?
C51 C52 C53 C54 -0.1(8) . . . . ?
C52 C53 C54 N12 1.8(8) . . . . ?
C54 N12 C50 C49 173.7(4) . . . . ?
C54 N12 C50 C51 0.9(7) . . . . ?

loop_
_twin_individual_id
_twin_individual_mass_fraction_refined
1 0.980(18)
2 0.020(18)
